data_4035888
loop_
_publ_author_name
'Chang, Meng-Yang'
'Chen, Han-Yu'
'Tsai, Yu-Lin'

_publ_section_title
;
 Temperature-Controlled Desulfonylative Condensation of \a-Sulfonyl
 o-Hydroxyacetophenones and 2-Formyl Azaarenes: Synthesis of Azaaryl
 Aurones and Flavones.
;
_journal_issue 1
_journal_name_full 'The Journal of organic chemistry'
_journal_page_first 326
_journal_page_last 337
_journal_paper_doi 10.1021/acs.joc.8b02857
_journal_volume 84
_journal_year 2019
_chemical_absolute_configuration rm
_chemical_formula_sum 'C18 H9 F2 N O2'
_chemical_formula_weight 309.26
_space_group_crystal_system orthorhombic
_space_group_IT_number 33
_space_group_name_Hall 'P 2c -2n'
_space_group_name_H-M_alt 'P n a 21'
_atom_sites_solution_hydrogens geom
_audit_creation_method SHELXL-2014/6
_cell_angle_alpha 90
_cell_angle_beta 90
_cell_angle_gamma 90
_cell_formula_units_Z 4
_cell_length_a 7.4945(9)
_cell_length_b 29.594(4)
_cell_length_c 5.8859(7)
_cell_measurement_reflns_used 5776
_cell_measurement_temperature 100(2)
_cell_measurement_theta_max 26.2737
_cell_measurement_theta_min 2.7531
_cell_volume 1305.4(3)
_computing_cell_refinement 'SAINT V8.34A (Bruker AXS Inc., 2013)'
_computing_data_collection 'Bruker APEX2'
_computing_data_reduction 'SAINT V8.34A (Bruker AXS Inc., 2013)'
_computing_molecular_graphics 'Bruker SHELXTL'
_computing_publication_material 'Bruker SHELXTL'
_computing_structure_refinement 'SHELXL-2014/6 (Sheldrick, 2014)'
_diffrn_ambient_temperature 100(2)
_diffrn_detector_area_resol_mean 8.3333
_diffrn_measured_fraction_theta_full 0.999
_diffrn_measured_fraction_theta_max 0.999
_diffrn_measurement_device_type 'Bruker APEX-II CCD'
_diffrn_measurement_method '\f and \w scans'
_diffrn_radiation_type MoK\a
_diffrn_radiation_wavelength 0.71073
_diffrn_reflns_av_R_equivalents 0.0334
_diffrn_reflns_av_unetI/netI 0.0221
_diffrn_reflns_Laue_measured_fraction_full 0.999
_diffrn_reflns_Laue_measured_fraction_max 0.999
_diffrn_reflns_limit_h_max 9
_diffrn_reflns_limit_h_min -9
_diffrn_reflns_limit_k_max 37
_diffrn_reflns_limit_k_min -36
_diffrn_reflns_limit_l_max 7
_diffrn_reflns_limit_l_min -4
_diffrn_reflns_number 16622
_diffrn_reflns_point_group_measured_fraction_full 1.000
_diffrn_reflns_point_group_measured_fraction_max 1.000
_diffrn_reflns_theta_full 25.242
_diffrn_reflns_theta_max 26.369
_diffrn_reflns_theta_min 1.376
_exptl_absorpt_coefficient_mu 0.123
_exptl_absorpt_correction_T_max 0.9485
_exptl_absorpt_correction_T_min 0.8729
_exptl_absorpt_correction_type multi-scan
_exptl_absorpt_process_details 'SADABS V2014/4 (Bruker AXS Inc.)'
_exptl_crystal_colour Colorless
_exptl_crystal_density_diffrn 1.574
_exptl_crystal_density_meas ?
_exptl_crystal_density_method 'not measured'
_exptl_crystal_description Columnar
_exptl_crystal_F_000 632
_exptl_crystal_size_max 0.30
_exptl_crystal_size_mid 0.10
_exptl_crystal_size_min 0.06
_refine_diff_density_max 0.242
_refine_diff_density_min -0.242
_refine_diff_density_rms 0.045
_refine_ls_abs_structure_details
;
 Refined as an inversion twin.
;
_refine_ls_abs_structure_Flack 0.5(11)
_refine_ls_extinction_method none
_refine_ls_goodness_of_fit_ref 1.129
_refine_ls_hydrogen_treatment constr
_refine_ls_matrix_type full
_refine_ls_number_parameters 209
_refine_ls_number_reflns 2260
_refine_ls_number_restraints 1
_refine_ls_restrained_S_all 1.129
_refine_ls_R_factor_all 0.0350
_refine_ls_R_factor_gt 0.0328
_refine_ls_shift/su_max 0.000
_refine_ls_shift/su_mean 0.000
_refine_ls_structure_factor_coef Fsqd
_refine_ls_weighting_details 'w=1/[\s^2^(Fo^2^)+(0.0391P)^2^+0.7102P] where P=(Fo^2^+2Fc^2^)/3'
_refine_ls_weighting_scheme calc
_refine_ls_wR_factor_gt 0.0861
_refine_ls_wR_factor_ref 0.0872
_reflns_Friedel_coverage 0.814
_reflns_Friedel_fraction_full 1.000
_reflns_Friedel_fraction_max 1.000
_reflns_number_gt 2151
_reflns_number_total 2260
_reflns_threshold_expression 'I > 2\s(I)'
_cod_data_source_file jo8b02857_si_001.cif
_cod_data_source_block 180422LT
_cod_depositor_comments
;
The following automatic conversions were performed:

data item '_chemical_absolute_configuration' value 'RM' was changed
to 'rm' in accordance with the
/home/data/users/saulius/crontab/automatic-downloads/current/ACS/lib/dictionaries/cif_core.dic
dictionary named 'cif_core.dic' version 2.4.2 last updated on
2011-04-26.

data item '_exptl_crystal_density_meas' value 'not measured' was
changed to '?' -- the value is perceived as not measured.

Automatic conversion script
Id: cif_fix_values 6909 2019-04-08 15:41:33Z antanas 
;
_cod_database_code 4035888
_shelx_space_group_comment
;
The symmetry employed for this shelxl refinement is uniquely defined
by the following loop, which should always be used as a source of
symmetry information in preference to the above space-group names.
They are only intended as comments.
;
_shelxl_version_number 2014/6

loop_
_space_group_symop_operation_xyz
'x, y, z'
'-x, -y, z+1/2'
'-x+1/2, y+1/2, z+1/2'
'x+1/2, -y+1/2, z'

loop_
_atom_site_label
_atom_site_type_symbol
_atom_site_fract_x
_atom_site_fract_y
_atom_site_fract_z
_atom_site_U_iso_or_equiv
_atom_site_adp_type
_atom_site_occupancy
_atom_site_site_symmetry_order
_atom_site_calc_flag
_atom_site_refinement_flags_posn
_atom_site_refinement_flags_adp
F1 F 0.7840(2) 0.18220(5) 0.0841(3) 0.0238(4) Uani 1 1 d . .
F2 F 0.9703(2) 0.30671(5) 0.5174(3) 0.0204(4) Uani 1 1 d . .
O1 O 0.8270(3) 0.36405(6) 0.2222(4) 0.0149(4) Uani 1 1 d . .
O2 O 0.5835(3) 0.32063(6) -0.3600(4) 0.0194(5) Uani 1 1 d . .
N1 N 0.7072(3) 0.47132(7) 0.0035(4) 0.0136(5) Uani 1 1 d . .
C1 C 0.7944(4) 0.22781(8) 0.1095(6) 0.0172(6) Uani 1 1 d . .
C2 C 0.7252(4) 0.25496(9) -0.0539(5) 0.0154(6) Uani 1 1 d . .
H9 H 0.6724 0.2426 -0.1869 0.019 Uiso 1 1 calc R U
C3 C 0.7342(3) 0.30193(9) -0.0201(5) 0.0137(6) Uani 1 1 d . .
C4 C 0.8144(3) 0.31889(9) 0.1751(5) 0.0142(6) Uani 1 1 d . .
C5 C 0.7528(3) 0.39331(9) 0.0725(5) 0.0136(6) Uani 1 1 d . .
C6 C 0.7671(3) 0.44084(9) 0.1500(5) 0.0128(6) Uani 1 1 d . .
C7 C 0.7176(3) 0.51564(9) 0.0650(5) 0.0143(6) Uani 1 1 d . .
C8 C 0.6568(4) 0.54853(10) -0.0933(5) 0.0164(6) Uani 1 1 d . .
H7 H 0.6051 0.5394 -0.2333 0.020 Uiso 1 1 calc R U
C9 C 0.6732(4) 0.59333(9) -0.0426(5) 0.0178(6) Uani 1 1 d . .
H6 H 0.6331 0.6153 -0.1487 0.021 Uiso 1 1 calc R U
C10 C 0.7486(4) 0.60747(9) 0.1645(6) 0.0192(7) Uani 1 1 d . .
H1 H 0.7614 0.6388 0.1945 0.023 Uiso 1 1 calc R U
C11 C 0.6737(4) 0.38060(9) -0.1228(5) 0.0154(6) Uani 1 1 d . .
H2 H 0.6274 0.4031 -0.2216 0.019 Uiso 1 1 calc R U
C12 C 0.6574(4) 0.33371(9) -0.1857(5) 0.0159(6) Uani 1 1 d . .
C13 C 0.8036(4) 0.57678(10) 0.3229(5) 0.0164(6) Uani 1 1 d . .
H5 H 0.8511 0.5868 0.4638 0.020 Uiso 1 1 calc R U
C14 C 0.7893(3) 0.52971(10) 0.2756(5) 0.0145(6) Uani 1 1 d . .
C15 C 0.8462(3) 0.49597(9) 0.4286(5) 0.0156(6) Uani 1 1 d . .
H3 H 0.8907 0.5041 0.5741 0.019 Uiso 1 1 calc R U
C16 C 0.8370(3) 0.45145(9) 0.3662(5) 0.0150(6) Uani 1 1 d . .
H4 H 0.8766 0.4283 0.4659 0.018 Uiso 1 1 calc R U
C17 C 0.8869(4) 0.28931(9) 0.3340(5) 0.0165(6) Uani 1 1 d . .
C18 C 0.8769(4) 0.24338(9) 0.3061(5) 0.0163(6) Uani 1 1 d . .
H8 H 0.9241 0.2231 0.4159 0.020 Uiso 1 1 calc R U

loop_
_atom_site_aniso_label
_atom_site_aniso_U_11
_atom_site_aniso_U_22
_atom_site_aniso_U_33
_atom_site_aniso_U_23
_atom_site_aniso_U_13
_atom_site_aniso_U_12
F1 0.0361(9) 0.0094(7) 0.0261(10) -0.0013(8) -0.0020(8) 0.0022(7)
F2 0.0257(8) 0.0197(7) 0.0159(9) -0.0007(7) -0.0074(8) 0.0012(7)
O1 0.0188(10) 0.0122(9) 0.0138(11) 0.0002(8) -0.0025(8) 0.0014(7)
O2 0.0240(10) 0.0165(9) 0.0178(11) -0.0053(9) -0.0072(10) 0.0008(8)
N1 0.0133(10) 0.0139(11) 0.0135(13) 0.0021(10) -0.0001(10) -0.0003(8)
C1 0.0191(13) 0.0106(11) 0.0219(17) -0.0008(13) 0.0033(13) 0.0017(10)
C2 0.0164(13) 0.0152(13) 0.0147(16) -0.0022(12) 0.0029(11) -0.0005(10)
C3 0.0124(11) 0.0139(12) 0.0149(15) 0.0024(12) 0.0012(11) 0.0000(10)
C4 0.0139(12) 0.0135(12) 0.0151(17) 0.0000(12) 0.0026(11) 0.0014(10)
C5 0.0114(11) 0.0141(12) 0.0153(16) 0.0016(12) 0.0026(11) 0.0013(9)
C6 0.0095(11) 0.0135(12) 0.0155(15) -0.0014(12) 0.0016(11) -0.0011(9)
C7 0.0112(11) 0.0149(12) 0.0167(16) -0.0012(12) 0.0029(11) -0.0001(10)
C8 0.0178(13) 0.0194(14) 0.0121(15) -0.0005(12) 0.0020(12) 0.0021(11)
C9 0.0184(12) 0.0163(13) 0.0188(17) 0.0032(12) 0.0022(12) 0.0035(11)
C10 0.0212(14) 0.0111(12) 0.0252(18) -0.0037(12) 0.0051(13) -0.0003(10)
C11 0.0153(12) 0.0141(14) 0.0170(16) 0.0017(12) -0.0024(12) -0.0002(10)
C12 0.0153(13) 0.0161(14) 0.0163(16) -0.0002(13) 0.0037(12) 0.0002(10)
C13 0.0159(13) 0.0170(14) 0.0162(15) -0.0041(12) 0.0025(12) 0.0011(11)
C14 0.0113(12) 0.0169(13) 0.0152(16) 0.0003(12) 0.0033(11) 0.0002(10)
C15 0.0131(12) 0.0201(14) 0.0135(15) -0.0021(12) -0.0005(12) -0.0006(10)
C16 0.0151(13) 0.0170(14) 0.0129(16) 0.0008(11) 0.0008(12) 0.0009(10)
C17 0.0149(12) 0.0192(14) 0.0153(16) -0.0013(12) 0.0002(12) 0.0007(11)
C18 0.0186(13) 0.0155(13) 0.0149(15) 0.0034(12) 0.0039(12) 0.0039(11)

loop_
_atom_type_symbol
_atom_type_description
_atom_type_scat_dispersion_real
_atom_type_scat_dispersion_imag
_atom_type_scat_source
C C 0.0033 0.0016 'International Tables Vol C Tables 4.2.6.8 and 6.1.1.4'
H H 0.0000 0.0000 'International Tables Vol C Tables 4.2.6.8 and 6.1.1.4'
N N 0.0061 0.0033 'International Tables Vol C Tables 4.2.6.8 and 6.1.1.4'
O O 0.0106 0.0060 'International Tables Vol C Tables 4.2.6.8 and 6.1.1.4'
F F 0.0171 0.0103 'International Tables Vol C Tables 4.2.6.8 and 6.1.1.4'

loop_
_geom_angle_atom_site_label_1
_geom_angle_atom_site_label_2
_geom_angle_atom_site_label_3
_geom_angle
C5 O1 C4 117.7(2)
C6 N1 C7 117.5(2)
C2 C1 F1 119.2(3)
C2 C1 C18 124.3(2)
F1 C1 C18 116.5(2)
C1 C2 C3 117.9(3)
C1 C2 H9 121.1
C3 C2 H9 121.1
C4 C3 C2 119.6(3)
C4 C3 C12 119.1(2)
C2 C3 C12 121.3(3)
O1 C4 C3 123.4(2)
O1 C4 C17 116.8(3)
C3 C4 C17 119.8(2)
C11 C5 O1 123.8(2)
C11 C5 C6 124.0(2)
O1 C5 C6 112.1(2)
N1 C6 C16 124.1(2)
N1 C6 C5 114.9(2)
C16 C6 C5 121.0(2)
N1 C7 C14 122.5(3)
N1 C7 C8 117.8(3)
C14 C7 C8 119.6(2)
C9 C8 C7 119.5(3)
C9 C8 H7 120.2
C7 C8 H7 120.2
C8 C9 C10 121.0(3)
C8 C9 H6 119.5
C10 C9 H6 119.5
C13 C10 C9 121.0(3)
C13 C10 H1 119.5
C9 C10 H1 119.5
C5 C11 C12 121.7(3)
C5 C11 H2 119.1
C12 C11 H2 119.1
O2 C12 C11 123.8(3)
O2 C12 C3 121.9(2)
C11 C12 C3 114.3(3)
C10 C13 C14 119.6(3)
C10 C13 H5 120.2
C14 C13 H5 120.2
C15 C14 C7 117.8(2)
C15 C14 C13 123.0(3)
C7 C14 C13 119.2(3)
C16 C15 C14 119.6(3)
C16 C15 H3 120.2
C14 C15 H3 120.2
C15 C16 C6 118.3(3)
C15 C16 H4 120.8
C6 C16 H4 120.8
F2 C17 C18 120.0(3)
F2 C17 C4 118.6(2)
C18 C17 C4 121.5(3)
C17 C18 C1 116.9(3)
C17 C18 H8 121.5
C1 C18 H8 121.5

loop_
_geom_bond_atom_site_label_1
_geom_bond_atom_site_label_2
_geom_bond_distance
F1 C1 1.360(3)
F2 C17 1.350(3)
O1 C5 1.355(3)
O1 C4 1.368(3)
O2 C12 1.228(4)
N1 C6 1.326(4)
N1 C7 1.363(3)
C1 C2 1.356(4)
C1 C18 1.390(4)
C2 C3 1.406(4)
C2 H9 0.9500
C3 C4 1.391(4)
C3 C12 1.472(4)
C4 C17 1.391(4)
C5 C11 1.347(4)
C5 C6 1.483(3)
C6 C16 1.411(4)
C7 C14 1.414(4)
C7 C8 1.422(4)
C8 C9 1.364(4)
C8 H7 0.9500
C9 C10 1.407(4)
C9 H6 0.9500
C10 C13 1.365(4)
C10 H1 0.9500
C11 C12 1.442(4)
C11 H2 0.9500
C13 C14 1.425(4)
C13 H5 0.9500
C14 C15 1.410(4)
C15 C16 1.370(4)
C15 H3 0.9500
C16 H4 0.9500
C17 C18 1.371(4)
C18 H8 0.9500
